data_1547408
loop_
_publ_author_name
'Anuradha R. Pallipurath'
'Jonathan M. Skelton'
'Mark R. Warren'
'Naghmeh Kamali'
'Patrick McArdle'
'Andrea Erxleben'

_publ_section_title
;
 Sulfamerazine: Understanding the Influence of Slip Planes in the
 Polymorphic Phase Transformation through X-Ray Crystallographic Studies
 and ab Initio Lattice Dynamics
;
_journal_name_full 'Molecular Pharmaceutics'
_journal_page_first 3735
_journal_page_last 3748
_journal_paper_doi 10.1021/acs.molpharmaceut.5b00504
_journal_volume 12
_journal_year 2015
_chemical_formula_moiety 'C11 H12 N4 O2 S'
_chemical_formula_sum 'C11 H12 N4 O2 S'
_chemical_formula_weight 264.31
_chemical_name_common Sulfamerazine
_chemical_name_systematic 4-amino-N-(4-methylpyrimidin-2-yl)
_space_group_IT_number 33
_symmetry_space_group_name_Hall 'P 2c -2n'
_symmetry_space_group_name_H-M 'P n a 21'
_atom_sites_solution_hydrogens geom
_atom_sites_solution_primary direct
_atom_sites_solution_secondary difmap
_audit_creation_method SHELXL-97
_cell_angle_alpha 90.00
_cell_angle_beta 90.00
_cell_angle_gamma 90.00
_cell_formula_units_Z 8
_cell_length_a 14.4393(7)
_cell_length_b 8.1764(4)
_cell_length_c 21.7395(13)
_cell_measurement_temperature 150
_cell_volume 2566.6(2)
_computing_cell_refinement
;
CrysAlisPro, Agilent Technologies,
Version 1.171.37.31 (release 14-01-2014 CrysAlis171 .NET)
(compiled Jan 14 2014,18:38:05)
;
_computing_data_collection
;
CrysAlisPro, Agilent Technologies,
Version 1.171.37.31 (release 14-01-2014 CrysAlis171 .NET)
(compiled Jan 14 2014,18:38:05)
;
_computing_data_reduction
;
CrysAlisPro, Agilent Technologies,
Version 1.171.37.31 (release 14-01-2014 CrysAlis171 .NET)
(compiled Jan 14 2014,18:38:05)
;
_computing_structure_refinement 'SHELXL-97 (Sheldrick, 1997)'
_computing_structure_solution 'SHELXS-97 (Sheldrick, 1990)'
_diffrn_ambient_temperature 150
_diffrn_measured_fraction_theta_full 0.877
_diffrn_measured_fraction_theta_max 0.877
_diffrn_radiation_monochromator graphite
_diffrn_radiation_source 'fine-focus sealed tube'
_diffrn_radiation_type MoK\a
_diffrn_radiation_wavelength 0.71073
_diffrn_reflns_av_R_equivalents 0.0306
_diffrn_reflns_av_sigmaI/netI 0.0434
_diffrn_reflns_limit_h_max 11
_diffrn_reflns_limit_h_min -18
_diffrn_reflns_limit_k_max 7
_diffrn_reflns_limit_k_min -10
_diffrn_reflns_limit_l_max 17
_diffrn_reflns_limit_l_min -29
_diffrn_reflns_number 8420
_diffrn_reflns_theta_full 29.07
_diffrn_reflns_theta_max 29.07
_diffrn_reflns_theta_min 3.01
_exptl_absorpt_coefficient_mu 0.252
_exptl_absorpt_correction_T_max 0.9513
_exptl_absorpt_correction_T_min 0.8842
_exptl_crystal_density_diffrn 1.368
_exptl_crystal_density_method 'not measured'
_exptl_crystal_F_000 1104
_exptl_crystal_size_max 0.50
_exptl_crystal_size_mid 0.40
_exptl_crystal_size_min 0.20
_refine_diff_density_max 0.286
_refine_diff_density_min -0.464
_refine_diff_density_rms 0.077
_refine_ls_abs_structure_details 'Flack H D (1983), Acta Cryst. A39, 876-881'
_refine_ls_abs_structure_Flack 0.04(9)
_refine_ls_extinction_method none
_refine_ls_goodness_of_fit_ref 1.185
_refine_ls_hydrogen_treatment mixed
_refine_ls_matrix_type full
_refine_ls_number_parameters 343
_refine_ls_number_reflns 4192
_refine_ls_number_restraints 5
_refine_ls_restrained_S_all 1.185
_refine_ls_R_factor_all 0.0571
_refine_ls_R_factor_gt 0.0399
_refine_ls_shift/su_max 0.000
_refine_ls_shift/su_mean 0.000
_refine_ls_structure_factor_coef Fsqd
_refine_ls_weighting_details 'calc w=1/[\s^2^(Fo^2^)+(0.0366P)^2^+0.0000P] where P=(Fo^2^+2Fc^2^)/3'
_refine_ls_weighting_scheme calc
_refine_ls_wR_factor_gt 0.0856
_refine_ls_wR_factor_ref 0.0907
_reflns_number_gt 3341
_reflns_number_total 4192
_reflns_threshold_expression >2sigma(I)
_cod_data_source_file Exp_Form-I2FInHouse_Form-I_150K.cif
_cod_data_source_block smz_f1_150_a
_cod_database_code 1547408

loop_
_symmetry_equiv_pos_as_xyz
'x, y, z'
'-x, -y, z+1/2'
'x+1/2, -y+1/2, z'
'-x+1/2, y+1/2, z+1/2'

loop_
_atom_site_label
_atom_site_type_symbol
_atom_site_fract_x
_atom_site_fract_y
_atom_site_fract_z
_atom_site_U_iso_or_equiv
_atom_site_adp_type
_atom_site_occupancy
_atom_site_symmetry_multiplicity
_atom_site_calc_flag
_atom_site_refinement_flags
_atom_site_disorder_assembly
_atom_site_disorder_group
S1 S 0.64354(5) 0.49436(9) 0.34343(4) 0.01954(19) Uani 1 1 d . . .
S2 S 0.57820(5) 0.49857(10) 0.65338(5) 0.01872(19) Uani 1 1 d . . .
O1 O 0.68657(15) 0.3695(3) 0.30747(12) 0.0260(6) Uani 1 1 d . . .
O2 O 0.54606(14) 0.5218(3) 0.33711(12) 0.0255(5) Uani 1 1 d . . .
O3 O 0.67585(14) 0.4711(3) 0.65984(13) 0.0244(5) Uani 1 1 d . . .
O4 O 0.53577(14) 0.6256(3) 0.68895(12) 0.0246(6) Uani 1 1 d . . .
N1 N 0.8407(2) 1.1170(3) 0.31257(17) 0.0295(7) Uani 1 1 d D . .
N2 N 0.65281(18) 0.4463(4) 0.41725(15) 0.0215(7) Uani 1 1 d D . .
N3 N 0.81265(18) 0.4078(3) 0.41640(14) 0.0218(6) Uani 1 1 d . . .
N4 N 0.7274(2) 0.4318(4) 0.50975(15) 0.0320(8) Uani 1 1 d . . .
N5 N 0.3802(2) -0.1205(3) 0.69460(16) 0.0373(8) Uani 1 1 d . . .
H5A H 0.3238 -0.1196 0.7073 0.049 Uiso 1 1 calc R . .
H5B H 0.4076 -0.2121 0.6876 0.049 Uiso 1 1 calc R . .
N6 N 0.56791(18) 0.5428(4) 0.57988(14) 0.0231(7) Uani 1 1 d D . .
N7 N 0.40951(19) 0.5878(3) 0.58098(14) 0.0236(7) Uani 1 1 d . . .
N8 N 0.4945(2) 0.5652(4) 0.48739(15) 0.0325(8) Uani 1 1 d . . .
C1 C 0.7021(2) 0.6770(4) 0.33375(19) 0.0192(8) Uani 1 1 d . . .
C2 C 0.7923(2) 0.6795(4) 0.31027(16) 0.0186(7) Uani 1 1 d . . .
H2 H 0.8213 0.5821 0.2996 0.024 Uiso 1 1 calc R . .
C3 C 0.8378(2) 0.8250(4) 0.30289(19) 0.0195(8) Uani 1 1 d . . .
H3 H 0.8978 0.8256 0.2873 0.025 Uiso 1 1 calc R . .
C4 C 0.7951(2) 0.9732(4) 0.31861(16) 0.0195(7) Uani 1 1 d . . .
C5 C 0.7044(2) 0.9696(4) 0.3424(2) 0.0240(8) Uani 1 1 d . . .
H5 H 0.6749 1.0668 0.3530 0.031 Uiso 1 1 calc R . .
C6 C 0.6593(2) 0.8233(4) 0.35014(18) 0.0213(8) Uani 1 1 d . . .
H6 H 0.5997 0.8218 0.3664 0.028 Uiso 1 1 calc R . .
C7 C 0.7356(2) 0.4284(4) 0.44866(17) 0.0216(8) Uani 1 1 d . . .
C8 C 0.8058(3) 0.4074(6) 0.5410(2) 0.0472(12) Uani 1 1 d . . .
H8 H 0.8037 0.4045 0.5837 0.061 Uiso 1 1 calc R . .
C9 C 0.8896(3) 0.3864(6) 0.5120(2) 0.0424(11) Uani 1 1 d . . .
H9 H 0.9436 0.3716 0.5346 0.055 Uiso 1 1 calc R . .
C10 C 0.8914(2) 0.3878(4) 0.4490(2) 0.0293(9) Uani 1 1 d . . .
C11 C 0.9778(2) 0.3669(5) 0.4129(2) 0.0381(10) Uani 1 1 d . . .
H11A H 0.9817 0.2563 0.3982 0.049 Uiso 1 1 calc R . .
H11B H 1.0303 0.3901 0.4385 0.049 Uiso 1 1 calc R . .
H11C H 0.9773 0.4406 0.3785 0.049 Uiso 1 1 calc R . .
C12 C 0.5190(2) 0.3170(4) 0.66629(16) 0.0181(7) Uani 1 1 d . . .
C13 C 0.5635(2) 0.1698(4) 0.6551(2) 0.0246(8) Uani 1 1 d . . .
H13 H 0.6243 0.1696 0.6411 0.032 Uiso 1 1 calc R . .
C14 C 0.5181(2) 0.0238(4) 0.66470(18) 0.0261(9) Uani 1 1 d . . .
H14 H 0.5486 -0.0745 0.6573 0.034 Uiso 1 1 calc R . .
C15 C 0.4261(2) 0.0228(4) 0.68558(17) 0.0234(8) Uani 1 1 d . . .
C16 C 0.3821(2) 0.1728(4) 0.69684(17) 0.0218(8) Uani 1 1 d . . .
H16 H 0.3214 0.1742 0.7112 0.028 Uiso 1 1 calc R . .
C17 C 0.4283(2) 0.3189(4) 0.68676(19) 0.0215(9) Uani 1 1 d . . .
H17 H 0.3984 0.4179 0.6937 0.028 Uiso 1 1 calc R . .
C18 C 0.4861(2) 0.5676(4) 0.54838(17) 0.0222(8) Uani 1 1 d . . .
C19 C 0.4164(3) 0.5940(6) 0.4568(2) 0.0456(12) Uani 1 1 d . . .
H19 H 0.4183 0.5954 0.4140 0.059 Uiso 1 1 calc R . .
C20 C 0.3332(3) 0.6217(6) 0.4854(2) 0.0469(12) Uani 1 1 d . . .
H20 H 0.2799 0.6444 0.4629 0.061 Uiso 1 1 calc R . .
C21 C 0.3313(2) 0.6147(5) 0.54896(19) 0.0291(9) Uani 1 1 d . . .
C22 C 0.2451(2) 0.6367(5) 0.5861(2) 0.0401(10) Uani 1 1 d . . .
H22A H 0.1922 0.6330 0.5594 0.052 Uiso 1 1 calc R . .
H22B H 0.2471 0.7404 0.6067 0.052 Uiso 1 1 calc R . .
H22C H 0.2407 0.5506 0.6160 0.052 Uiso 1 1 calc R . .
H1N1 H 0.8925(15) 1.124(4) 0.2936(15) 0.026(9) Uiso 1 1 d D . .
H2N1 H 0.8085(19) 1.205(3) 0.3175(16) 0.032(10) Uiso 1 1 d D . .
H1N2 H 0.6084(19) 0.478(4) 0.4412(16) 0.029(11) Uiso 1 1 d D . .
H1N6 H 0.619(2) 0.508(5) 0.561(2) 0.059(15) Uiso 1 1 d D . .

loop_
_atom_site_aniso_label
_atom_site_aniso_U_11
_atom_site_aniso_U_22
_atom_site_aniso_U_33
_atom_site_aniso_U_23
_atom_site_aniso_U_13
_atom_site_aniso_U_12
S1 0.0183(4) 0.0213(4) 0.0190(5) 0.0019(4) -0.0012(4) -0.0015(3)
S2 0.0181(4) 0.0207(4) 0.0175(5) 0.0025(4) -0.0007(4) -0.0014(3)
O1 0.0303(12) 0.0219(12) 0.0258(15) -0.0024(11) 0.0005(12) -0.0019(10)
O2 0.0196(11) 0.0331(12) 0.0237(15) 0.0037(12) -0.0047(12) -0.0020(9)
O3 0.0165(11) 0.0333(13) 0.0233(14) 0.0030(12) -0.0029(11) -0.0031(9)
O4 0.0249(12) 0.0213(12) 0.0276(16) -0.0020(10) -0.0028(12) 0.0002(9)
N1 0.0235(16) 0.0226(14) 0.042(2) -0.0049(14) 0.0125(16) -0.0001(12)
N2 0.0138(14) 0.0328(16) 0.0180(18) 0.0056(13) -0.0010(13) 0.0009(11)
N3 0.0193(14) 0.0257(15) 0.0205(18) 0.0002(12) 0.0004(14) 0.0023(12)
N4 0.0224(16) 0.053(2) 0.021(2) 0.0024(16) -0.0028(15) 0.0106(15)
N5 0.0321(16) 0.0213(14) 0.059(2) -0.0023(15) 0.0124(17) -0.0051(12)
N6 0.0169(14) 0.0339(16) 0.0184(19) 0.0059(13) 0.0028(14) 0.0023(12)
N7 0.0212(15) 0.0245(15) 0.025(2) -0.0001(13) 0.0037(14) -0.0006(12)
N8 0.0250(16) 0.0512(19) 0.021(2) 0.0052(15) -0.0022(15) 0.0105(15)
C1 0.0206(17) 0.0214(15) 0.015(2) 0.0010(15) 0.0005(16) 0.0002(13)
C2 0.0198(16) 0.0237(16) 0.0123(19) 0.0005(14) -0.0025(15) 0.0055(12)
C3 0.0157(16) 0.0295(19) 0.013(2) -0.0026(16) 0.0011(15) 0.0002(13)
C4 0.0192(15) 0.0250(16) 0.0144(18) -0.0010(13) -0.0016(14) -0.0018(13)
C5 0.0229(16) 0.0225(17) 0.027(2) -0.0006(17) 0.005(2) 0.0029(13)
C6 0.0174(15) 0.0267(16) 0.020(2) 0.0016(16) 0.0064(16) 0.0033(12)
C7 0.0200(17) 0.0205(16) 0.024(2) 0.0041(14) -0.0018(17) 0.0008(13)
C8 0.036(2) 0.082(3) 0.024(3) -0.002(2) -0.007(2) 0.017(2)
C9 0.0212(19) 0.079(3) 0.027(3) -0.005(2) -0.010(2) 0.0155(19)
C10 0.0215(18) 0.0321(19) 0.034(3) -0.0052(17) -0.0003(18) 0.0036(15)
C11 0.024(2) 0.048(2) 0.042(3) -0.006(2) 0.001(2) 0.0048(16)
C12 0.0198(15) 0.0201(14) 0.014(2) 0.0020(13) 0.0002(15) -0.0025(12)
C13 0.0183(17) 0.0244(16) 0.031(2) -0.0004(18) 0.0052(19) 0.0006(13)
C14 0.0255(16) 0.0185(16) 0.034(3) -0.0030(15) 0.0026(17) 0.0036(13)
C15 0.0257(18) 0.0230(17) 0.021(2) -0.0006(14) 0.0017(16) -0.0003(13)
C16 0.0207(17) 0.0238(16) 0.021(2) 0.0002(15) 0.0015(15) -0.0015(12)
C17 0.0208(18) 0.0196(17) 0.024(2) -0.0028(15) 0.0007(17) 0.0037(13)
C18 0.0180(17) 0.0259(16) 0.023(2) 0.0027(15) -0.0022(16) 0.0012(13)
C19 0.032(2) 0.082(3) 0.023(3) -0.001(2) -0.005(2) 0.019(2)
C20 0.026(2) 0.077(3) 0.038(3) -0.003(2) -0.010(2) 0.021(2)
C21 0.0214(18) 0.0340(19) 0.032(3) -0.0030(17) -0.0015(18) 0.0053(15)
C22 0.0212(18) 0.049(2) 0.050(3) -0.005(2) 0.000(2) 0.0066(17)

loop_
_atom_type_symbol
_atom_type_description
_atom_type_scat_dispersion_real
_atom_type_scat_dispersion_imag
_atom_type_scat_source
C C 0.0033 0.0016 'International Tables Vol C Tables 4.2.6.8 and 6.1.1.4'
H H 0.0000 0.0000 'International Tables Vol C Tables 4.2.6.8 and 6.1.1.4'
N N 0.0061 0.0033 'International Tables Vol C Tables 4.2.6.8 and 6.1.1.4'
O O 0.0106 0.0060 'International Tables Vol C Tables 4.2.6.8 and 6.1.1.4'
S S 0.1246 0.1234 'International Tables Vol C Tables 4.2.6.8 and 6.1.1.4'

loop_
_geom_angle_atom_site_label_1
_geom_angle_atom_site_label_2
_geom_angle_atom_site_label_3
_geom_angle
_geom_angle_site_symmetry_1
_geom_angle_site_symmetry_3
O1 S1 O2 119.15(15) . .
O1 S1 N2 108.97(16) . .
O2 S1 N2 102.09(15) . .
O1 S1 C1 109.76(16) . .
O2 S1 C1 109.50(14) . .
N2 S1 C1 106.46(18) . .
O4 S2 O3 118.76(15) . .
O4 S2 N6 109.04(15) . .
O3 S2 N6 102.60(15) . .
O4 S2 C12 108.79(16) . .
O3 S2 C12 109.54(15) . .
N6 S2 C12 107.48(16) . .
C4 N1 H1N1 122(2) . .
C4 N1 H2N1 117(2) . .
H1N1 N1 H2N1 119(3) . .
C7 N2 S1 124.9(2) . .
C7 N2 H1N2 112(3) . .
S1 N2 H1N2 117(3) . .
C7 N3 C10 116.4(3) . .
C7 N4 C8 115.3(3) . .
C15 N5 H5A 120.0 . .
C15 N5 H5B 120.0 . .
H5A N5 H5B 120.0 . .
C18 N6 S2 126.3(2) . .
C18 N6 H1N6 122(3) . .
S2 N6 H1N6 108(3) . .
C18 N7 C21 116.4(3) . .
C19 N8 C18 114.7(3) . .
C6 C1 C2 119.6(3) . .
C6 C1 S1 119.6(2) . .
C2 C1 S1 120.8(2) . .
C3 C2 C1 120.2(3) . .
C3 C2 H2 119.9 . .
C1 C2 H2 119.9 . .
C2 C3 C4 120.7(3) . .
C2 C3 H3 119.6 . .
C4 C3 H3 119.6 . .
N1 C4 C3 120.8(3) . .
N1 C4 C5 120.4(3) . .
C3 C4 C5 118.8(3) . .
C6 C5 C4 120.3(3) . .
C6 C5 H5 119.9 . .
C4 C5 H5 119.9 . .
C5 C6 C1 120.5(3) . .
C5 C6 H6 119.8 . .
C1 C6 H6 119.8 . .
N3 C7 N4 127.2(3) . .
N3 C7 N2 118.5(3) . .
N4 C7 N2 114.3(3) . .
N4 C8 C9 122.1(4) . .
N4 C8 H8 118.9 . .
C9 C8 H8 118.9 . .
C10 C9 C8 118.3(4) . .
C10 C9 H9 120.8 . .
C8 C9 H9 120.8 . .
N3 C10 C9 120.6(3) . .
N3 C10 C11 116.4(4) . .
C9 C10 C11 123.0(4) . .
C10 C11 H11A 109.5 . .
C10 C11 H11B 109.5 . .
H11A C11 H11B 109.5 . .
C10 C11 H11C 109.5 . .
H11A C11 H11C 109.5 . .
H11B C11 H11C 109.5 . .
C17 C12 C13 120.3(3) . .
C17 C12 S2 120.6(2) . .
C13 C12 S2 119.1(2) . .
C14 C13 C12 120.4(3) . .
C14 C13 H13 119.8 . .
C12 C13 H13 119.8 . .
C13 C14 C15 120.2(3) . .
C13 C14 H14 119.9 . .
C15 C14 H14 119.9 . .
N5 C15 C16 120.5(3) . .
N5 C15 C14 120.8(3) . .
C16 C15 C14 118.7(3) . .
C17 C16 C15 120.5(3) . .
C17 C16 H16 119.7 . .
C15 C16 H16 119.7 . .
C12 C17 C16 119.8(3) . .
C12 C17 H17 120.1 . .
C16 C17 H17 120.1 . .
N7 C18 N8 127.7(3) . .
N7 C18 N6 117.9(3) . .
N8 C18 N6 114.4(3) . .
N8 C19 C20 123.0(4) . .
N8 C19 H19 118.5 . .
C20 C19 H19 118.5 . .
C19 C20 C21 117.6(4) . .
C19 C20 H20 121.2 . .
C21 C20 H20 121.2 . .
N7 C21 C20 120.5(3) . .
N7 C21 C22 116.1(4) . .
C20 C21 C22 123.4(4) . .
C21 C22 H22A 109.5 . .
C21 C22 H22B 109.5 . .
H22A C22 H22B 109.5 . .
C21 C22 H22C 109.5 . .
H22A C22 H22C 109.5 . .
H22B C22 H22C 109.5 . .

loop_
_geom_bond_atom_site_label_1
_geom_bond_atom_site_label_2
_geom_bond_distance
_geom_bond_site_symmetry_2
S1 O1 1.428(2) .
S1 O2 1.432(2) .
S1 N2 1.658(3) .
S1 C1 1.729(3) .
S2 O4 1.433(2) .
S2 O3 1.435(2) .
S2 N6 1.645(3) .
S2 C12 1.736(3) .
N1 C4 1.355(4) .
N1 H1N1 0.855(18) .
N1 H2N1 0.861(18) .
N2 C7 1.385(4) .
N2 H1N2 0.865(18) .
N3 C7 1.326(4) .
N3 C10 1.350(4) .
N4 C7 1.334(5) .
N4 C8 1.336(5) .
N5 C15 1.361(4) .
N5 H5A 0.8600 .
N5 H5B 0.8600 .
N6 C18 1.380(4) .
N6 H1N6 0.898(19) .
N7 C18 1.324(4) .
N7 C21 1.344(5) .
N8 C19 1.331(5) .
N8 C18 1.332(5) .
C1 C6 1.393(5) .
C1 C2 1.399(4) .
C2 C3 1.369(5) .
C2 H2 0.9300 .
C3 C4 1.402(4) .
C3 H3 0.9300 .
C4 C5 1.409(4) .
C5 C6 1.372(4) .
C5 H5 0.9300 .
C6 H6 0.9300 .
C8 C9 1.374(5) .
C8 H8 0.9300 .
C9 C10 1.370(6) .
C9 H9 0.9300 .
C10 C11 1.483(5) .
C11 H11A 0.9600 .
C11 H11B 0.9600 .
C11 H11C 0.9600 .
C12 C17 1.383(4) .
C12 C13 1.386(4) .
C13 C14 1.378(4) .
C13 H13 0.9300 .
C14 C15 1.405(4) .
C14 H14 0.9300 .
C15 C16 1.403(4) .
C16 C17 1.386(5) .
C16 H16 0.9300 .
C17 H17 0.9300 .
C19 C20 1.373(5) .
C19 H19 0.9300 .
C20 C21 1.382(6) .
C20 H20 0.9300 .
C21 C22 1.494(5) .
C22 H22A 0.9600 .
C22 H22B 0.9600 .
C22 H22C 0.9600 .

loop_
_geom_torsion_atom_site_label_1
_geom_torsion_atom_site_label_2
_geom_torsion_atom_site_label_3
_geom_torsion_atom_site_label_4
_geom_torsion
_geom_torsion_site_symmetry_1
_geom_torsion_site_symmetry_2
_geom_torsion_site_symmetry_3
_geom_torsion_site_symmetry_4
O1 S1 N2 C7 61.8(3) . . . .
O2 S1 N2 C7 -171.3(3) . . . .
C1 S1 N2 C7 -56.6(3) . . . .
O4 S2 N6 C18 -58.5(3) . . . .
O3 S2 N6 C18 174.7(3) . . . .
C12 S2 N6 C18 59.2(3) . . . .
O1 S1 C1 C6 162.4(3) . . . .
O2 S1 C1 C6 29.9(4) . . . .
N2 S1 C1 C6 -79.8(3) . . . .
O1 S1 C1 C2 -18.2(4) . . . .
O2 S1 C1 C2 -150.8(3) . . . .
N2 S1 C1 C2 99.6(3) . . . .
C6 C1 C2 C3 -0.6(5) . . . .
S1 C1 C2 C3 -180.0(3) . . . .
C1 C2 C3 C4 -0.1(5) . . . .
C2 C3 C4 N1 178.6(3) . . . .
C2 C3 C4 C5 0.3(5) . . . .
N1 C4 C5 C6 -178.1(4) . . . .
C3 C4 C5 C6 0.2(6) . . . .
C4 C5 C6 C1 -0.9(6) . . . .
C2 C1 C6 C5 1.1(6) . . . .
S1 C1 C6 C5 -179.6(3) . . . .
C10 N3 C7 N4 0.1(5) . . . .
C10 N3 C7 N2 -178.8(3) . . . .
C8 N4 C7 N3 -1.8(5) . . . .
C8 N4 C7 N2 177.1(4) . . . .
S1 N2 C7 N3 -17.6(4) . . . .
S1 N2 C7 N4 163.4(3) . . . .
C7 N4 C8 C9 2.3(6) . . . .
N4 C8 C9 C10 -1.2(7) . . . .
C7 N3 C10 C9 1.2(5) . . . .
C7 N3 C10 C11 -179.2(3) . . . .
C8 C9 C10 N3 -0.6(6) . . . .
C8 C9 C10 C11 179.8(4) . . . .
O4 S2 C12 C17 22.9(4) . . . .
O3 S2 C12 C17 154.2(3) . . . .
N6 S2 C12 C17 -95.0(3) . . . .
O4 S2 C12 C13 -157.8(3) . . . .
O3 S2 C12 C13 -26.5(3) . . . .
N6 S2 C12 C13 84.3(3) . . . .
C17 C12 C13 C14 -0.4(6) . . . .
S2 C12 C13 C14 -179.7(3) . . . .
C12 C13 C14 C15 0.3(6) . . . .
C13 C14 C15 N5 179.3(4) . . . .
C13 C14 C15 C16 -0.5(6) . . . .
N5 C15 C16 C17 -179.0(3) . . . .
C14 C15 C16 C17 0.8(5) . . . .
C13 C12 C17 C16 0.7(6) . . . .
S2 C12 C17 C16 -180.0(3) . . . .
C15 C16 C17 C12 -0.9(5) . . . .
C21 N7 C18 N8 -2.5(5) . . . .
C21 N7 C18 N6 178.8(3) . . . .
C19 N8 C18 N7 3.2(6) . . . .
C19 N8 C18 N6 -178.1(3) . . . .
S2 N6 C18 N7 13.2(5) . . . .
S2 N6 C18 N8 -165.6(3) . . . .
C18 N8 C19 C20 -0.9(6) . . . .
N8 C19 C20 C21 -1.7(7) . . . .
C18 N7 C21 C20 -0.5(5) . . . .
C18 N7 C21 C22 179.8(3) . . . .
C19 C20 C21 N7 2.5(7) . . . .
C19 C20 C21 C22 -177.9(4) . . . .
